data_2229166
loop_
_publ_author_name
'Zhang, Yan-Ling'
'Xu, Zhi-Hong'
'Zhang, Fu-Juan'
'Yang, Feng-Ling'

_publ_section_title
;
 1-Benzylideneamino-3-(4-methylphenyl)thiourea
;
_journal_coeditor_code NG5104
_journal_issue 2
_journal_name_full 'Acta Crystallographica Section E'
_journal_page_first o449
_journal_paper_doi 10.1107/S160053681100198X
_journal_volume 67
_journal_year 2011
_chemical_formula_iupac 'C15 H15 N3 S'
_chemical_formula_moiety 'C15 H15 N3 S'
_chemical_formula_sum 'C15 H15 N3 S'
_chemical_formula_weight 269.36
_chemical_name_systematic
;
1-Benzylideneamino-3-(4-methylphenyl)thiourea
;
_space_group_IT_number 14
_symmetry_cell_setting monoclinic
_symmetry_space_group_name_Hall '-P 2ybc'
_symmetry_space_group_name_H-M 'P 1 21/c 1'
_atom_sites_solution_hydrogens geom
_atom_sites_solution_primary direct
_atom_sites_solution_secondary difmap
_audit_creation_method SHELXL-97
_cell_angle_alpha 90.00
_cell_angle_beta 117.154(4)
_cell_angle_gamma 90.00
_cell_formula_units_Z 4
_cell_length_a 10.2359(3)
_cell_length_b 16.0648(3)
_cell_length_c 9.9703(3)
_cell_measurement_reflns_used 7009
_cell_measurement_temperature 293(2)
_cell_measurement_theta_max 72.1065
_cell_measurement_theta_min 4.8515
_cell_volume 1458.79(9)
_computing_cell_refinement
;
CrysAlis PRO (Oxford Diffraction, 2010)
;
_computing_data_collection
;
CrysAlis PRO (Oxford Diffraction, 2010)
;
_computing_data_reduction
;
CrysAlis PRO (Oxford Diffraction, 2010)
;
_computing_molecular_graphics 'OLEX2 (Dolomanov <i>et al.</i>, 2009)'
_computing_publication_material 'OLEX2 (Dolomanov <i>et al.</i>, 2009)'
_computing_structure_refinement 'SHELXL97 (Sheldrick, 2008)'
_computing_structure_solution 'SHELXS97 (Sheldrick, 2008)'
_diffrn_ambient_temperature 293(2)
_diffrn_measured_fraction_theta_full 1.000
_diffrn_measured_fraction_theta_max 1.000
_diffrn_measurement_device_type 'Oxford Diffraction Xcalibur Eos Gemini'
_diffrn_measurement_method \w
_diffrn_radiation_monochromator graphite
_diffrn_radiation_source 'fine-focus sealed tube'
_diffrn_radiation_type CuK\a
_diffrn_radiation_wavelength 1.54184
_diffrn_reflns_av_R_equivalents 0.0259
_diffrn_reflns_av_sigmaI/netI 0.0165
_diffrn_reflns_limit_h_max 12
_diffrn_reflns_limit_h_min -12
_diffrn_reflns_limit_k_max 19
_diffrn_reflns_limit_k_min -19
_diffrn_reflns_limit_l_max 11
_diffrn_reflns_limit_l_min -8
_diffrn_reflns_number 12637
_diffrn_reflns_theta_full 67.08
_diffrn_reflns_theta_max 67.08
_diffrn_reflns_theta_min 4.86
_diffrn_standards_decay_% 0
_diffrn_standards_interval_count 0
_diffrn_standards_interval_time 0
_diffrn_standards_number 0
_exptl_absorpt_coefficient_mu 1.878
_exptl_absorpt_correction_T_max 0.7287
_exptl_absorpt_correction_T_min 0.6028
_exptl_absorpt_correction_type multi-scan
_exptl_absorpt_process_details '(CrysAlis PRO; Oxford Diffraction, 2010)'
_exptl_crystal_colour colorless
_exptl_crystal_density_diffrn 1.226
_exptl_crystal_density_method 'not measured'
_exptl_crystal_description prismatic
_exptl_crystal_F_000 568
_exptl_crystal_size_max 0.30
_exptl_crystal_size_mid 0.20
_exptl_crystal_size_min 0.18
_refine_diff_density_max 0.187
_refine_diff_density_min -0.213
_refine_ls_extinction_method none
_refine_ls_goodness_of_fit_ref 1.047
_refine_ls_hydrogen_treatment mixed
_refine_ls_matrix_type full
_refine_ls_number_parameters 181
_refine_ls_number_reflns 2605
_refine_ls_number_restraints 0
_refine_ls_restrained_S_all 1.047
_refine_ls_R_factor_all 0.0459
_refine_ls_R_factor_gt 0.0409
_refine_ls_shift/su_max 0.000
_refine_ls_shift/su_mean 0.000
_refine_ls_structure_factor_coef Fsqd
_refine_ls_weighting_details 'calc w=1/[\s^2^(Fo^2^)+(0.0727P)^2^+0.1569P] where P=(Fo^2^+2Fc^2^)/3'
_refine_ls_weighting_scheme calc
_refine_ls_wR_factor_gt 0.1149
_refine_ls_wR_factor_ref 0.1202
_reflns_number_gt 2253
_reflns_number_total 2605
_reflns_threshold_expression I>2sigma(I)
_cod_data_source_file ng5104.cif
_cod_data_source_block I
_cod_original_cell_volume 1458.81(7)
_cod_original_sg_symbol_H-M 'P 21/c'
_cod_database_code 2229166
_cod_database_fobs_code 2229166

loop_
_symmetry_equiv_pos_as_xyz
'x, y, z'
'-x, y+1/2, -z+1/2'
'-x, -y, -z'
'x, -y-1/2, z-1/2'

loop_
_atom_site_type_symbol
_atom_site_label
_atom_site_fract_x
_atom_site_fract_y
_atom_site_fract_z
_atom_site_U_iso_or_equiv
_atom_site_adp_type
_atom_site_calc_flag
_atom_site_refinement_flags
_atom_site_occupancy
_atom_site_disorder_assembly
_atom_site_disorder_group
S S1 0.13263(6) 0.10810(3) 0.02008(5) 0.0727(2) Uani d . 1 . .
N N1 0.15900(15) -0.00305(8) 0.37897(15) 0.0546(3) Uani d . 1 . .
N N2 0.12114(16) 0.01805(8) 0.23296(16) 0.0566(3) Uani d . 1 . .
N N3 0.28187(16) 0.12678(9) 0.31818(17) 0.0599(4) Uani d . 1 . .
C C1 0.2093(2) -0.05346(12) 0.6752(2) 0.0684(5) Uani d . 1 . .
H H1 0.2567 -0.0052 0.6694 0.082 Uiso calc R 1 . .
C C2 0.2298(3) -0.08202(15) 0.8131(2) 0.0815(6) Uani d . 1 . .
H H2A 0.2905 -0.0528 0.9000 0.098 Uiso calc R 1 . .
C C3 0.1610(3) -0.15388(14) 0.8239(2) 0.0798(6) Uani d . 1 . .
H H3A 0.1763 -0.1736 0.9177 0.096 Uiso calc R 1 . .
C C4 0.0699(3) -0.19596(13) 0.6949(2) 0.0765(5) Uani d . 1 . .
H H4 0.0226 -0.2441 0.7014 0.092 Uiso calc R 1 . .
C C5 0.0481(2) -0.16751(11) 0.5560(2) 0.0667(4) Uani d . 1 . .
H H5 -0.0140 -0.1964 0.4693 0.080 Uiso calc R 1 . .
C C6 0.11855(18) -0.09582(10) 0.5445(2) 0.0560(4) Uani d . 1 . .
C C7 0.09253(18) -0.06621(10) 0.39603(19) 0.0569(4) Uani d . 1 . .
H H7 0.0252 -0.0943 0.3110 0.068 Uiso calc R 1 . .
C C8 0.18293(17) 0.08400(9) 0.20078(19) 0.0532(4) Uani d . 1 . .
C C9 0.35959(17) 0.19777(10) 0.30466(18) 0.0542(4) Uani d . 1 . .
C C10 0.4599(2) 0.18975(13) 0.2504(3) 0.0838(6) Uani d . 1 . .
H H10 0.4801 0.1375 0.2241 0.101 Uiso calc R 1 . .
C C11 0.5311(3) 0.25904(16) 0.2346(3) 0.0938(8) Uani d . 1 . .
H H11 0.5983 0.2529 0.1965 0.113 Uiso calc R 1 . .
C C12 0.5053(2) 0.33670(13) 0.2737(2) 0.0750(5) Uani d . 1 . .
C C13 0.4092(2) 0.34307(11) 0.3338(3) 0.0790(5) Uani d . 1 . .
H H13 0.3933 0.3948 0.3656 0.095 Uiso calc R 1 . .
C C14 0.3353(2) 0.27444(11) 0.3483(2) 0.0670(5) Uani d . 1 . .
H H14 0.2692 0.2804 0.3877 0.080 Uiso calc R 1 . .
C C15 0.5825(3) 0.41238(18) 0.2529(3) 0.1188(11) Uani d . 1 . .
H H15B 0.6778 0.3966 0.2653 0.178 Uiso calc R 1 . .
H H15C 0.5928 0.4538 0.3265 0.178 Uiso calc R 1 . .
H H15A 0.5257 0.4347 0.1536 0.178 Uiso calc R 1 . .
H H2 0.054(2) -0.0105(12) 0.158(2) 0.067(5) Uiso d . 1 . .
H H3 0.294(2) 0.1122(12) 0.410(3) 0.069(6) Uiso d . 1 . .

loop_
_atom_site_aniso_label
_atom_site_aniso_U_11
_atom_site_aniso_U_22
_atom_site_aniso_U_33
_atom_site_aniso_U_12
_atom_site_aniso_U_13
_atom_site_aniso_U_23
S1 0.0880(4) 0.0664(3) 0.0596(3) -0.0262(2) 0.0302(2) 0.00300(19)
N1 0.0597(7) 0.0492(7) 0.0585(8) 0.0007(5) 0.0303(6) 0.0018(5)
N2 0.0642(8) 0.0480(7) 0.0573(8) -0.0075(6) 0.0275(7) 0.0007(6)
N3 0.0670(8) 0.0561(7) 0.0596(8) -0.0104(6) 0.0315(7) -0.0027(6)
C1 0.0754(11) 0.0668(10) 0.0659(11) -0.0117(8) 0.0349(9) -0.0038(8)
C2 0.0902(14) 0.0930(14) 0.0586(11) -0.0119(11) 0.0317(10) -0.0073(10)
C3 0.0928(14) 0.0919(14) 0.0675(12) 0.0027(11) 0.0476(11) 0.0111(10)
C4 0.0926(14) 0.0691(11) 0.0825(13) -0.0089(10) 0.0527(12) 0.0085(9)
C5 0.0784(11) 0.0588(9) 0.0701(11) -0.0105(8) 0.0401(9) -0.0037(8)
C6 0.0627(9) 0.0510(8) 0.0620(9) 0.0003(6) 0.0352(8) -0.0008(7)
C7 0.0656(9) 0.0496(8) 0.0593(9) -0.0042(7) 0.0317(7) -0.0034(7)
C8 0.0561(8) 0.0444(7) 0.0634(9) 0.0003(6) 0.0309(7) 0.0010(6)
C9 0.0535(8) 0.0537(8) 0.0560(8) -0.0063(6) 0.0257(7) -0.0044(6)
C10 0.0799(13) 0.0721(12) 0.1209(18) -0.0164(10) 0.0643(13) -0.0325(12)
C11 0.0858(14) 0.1098(17) 0.1139(18) -0.0380(13) 0.0699(14) -0.0354(14)
C12 0.0735(11) 0.0781(12) 0.0649(11) -0.0267(9) 0.0242(9) -0.0005(9)
C13 0.0830(13) 0.0539(10) 0.0972(15) -0.0054(9) 0.0387(11) -0.0048(9)
C14 0.0668(10) 0.0599(10) 0.0840(12) -0.0036(8) 0.0427(9) -0.0096(8)
C15 0.123(2) 0.117(2) 0.1007(19) -0.0629(18) 0.0376(16) 0.0096(15)

loop_
_atom_type_symbol
_atom_type_description
_atom_type_scat_dispersion_real
_atom_type_scat_dispersion_imag
_atom_type_scat_source
C C 0.0181 0.0091 'International Tables Vol C Tables 4.2.6.8 and 6.1.1.4'
H H 0.0000 0.0000 'International Tables Vol C Tables 4.2.6.8 and 6.1.1.4'
S S 0.3331 0.5567 'International Tables Vol C Tables 4.2.6.8 and 6.1.1.4'
N N 0.0311 0.0180 'International Tables Vol C Tables 4.2.6.8 and 6.1.1.4'

loop_
_geom_angle_atom_site_label_1
_geom_angle_atom_site_label_2
_geom_angle_atom_site_label_3
_geom_angle_site_symmetry_1
_geom_angle_site_symmetry_3
_geom_angle
_geom_angle_publ_flag
C7 N1 N2 . . 115.46(14) ?
C8 N2 N1 . . 120.89(14) ?
C8 N2 H2 . . 118.7(13) ?
N1 N2 H2 . . 120.4(13) ?
C8 N3 C9 . . 123.97(14) ?
C8 N3 H3 . . 117.3(13) ?
C9 N3 H3 . . 118.6(13) ?
C2 C1 C6 . . 120.59(18) ?
C2 C1 H1 . . 119.7 ?
C6 C1 H1 . . 119.7 ?
C1 C2 C3 . . 120.49(19) ?
C1 C2 H2A . . 119.8 ?
C3 C2 H2A . . 119.8 ?
C4 C3 C2 . . 119.36(18) ?
C4 C3 H3A . . 120.3 ?
C2 C3 H3A . . 120.3 ?
C3 C4 C5 . . 120.53(18) ?
C3 C4 H4 . . 119.7 ?
C5 C4 H4 . . 119.7 ?
C4 C5 C6 . . 120.38(18) ?
C4 C5 H5 . . 119.8 ?
C6 C5 H5 . . 119.8 ?
C1 C6 C5 . . 118.64(16) ?
C1 C6 C7 . . 121.86(15) ?
C5 C6 C7 . . 119.48(15) ?
N1 C7 C6 . . 122.22(15) ?
N1 C7 H7 . . 118.9 ?
C6 C7 H7 . . 118.9 ?
N3 C8 N2 . . 116.54(15) ?
N3 C8 S1 . . 124.09(12) ?
N2 C8 S1 . . 119.37(13) ?
C14 C9 C10 . . 119.28(16) ?
C14 C9 N3 . . 119.92(15) ?
C10 C9 N3 . . 120.80(15) ?
C9 C10 C11 . . 120.03(18) ?
C9 C10 H10 . . 120.0 ?
C11 C10 H10 . . 120.0 ?
C12 C11 C10 . . 121.56(19) ?
C12 C11 H11 . . 119.2 ?
C10 C11 H11 . . 119.2 ?
C11 C12 C13 . . 117.60(18) ?
C11 C12 C15 . . 120.8(2) ?
C13 C12 C15 . . 121.6(2) ?
C12 C13 C14 . . 121.51(19) ?
C12 C13 H13 . . 119.2 ?
C14 C13 H13 . . 119.2 ?
C9 C14 C13 . . 119.93(17) ?
C9 C14 H14 . . 120.0 ?
C13 C14 H14 . . 120.0 ?
C12 C15 H15B . . 109.5 ?
C12 C15 H15C . . 109.5 ?
H15B C15 H15C . . 109.5 ?
C12 C15 H15A . . 109.5 ?
H15B C15 H15A . . 109.5 ?
H15C C15 H15A . . 109.5 ?

loop_
_geom_bond_atom_site_label_1
_geom_bond_atom_site_label_2
_geom_bond_site_symmetry_2
_geom_bond_distance
_geom_bond_publ_flag
S1 C8 . 1.6776(17) ?
N1 C7 . 1.276(2) ?
N1 N2 . 1.367(2) ?
N2 C8 . 1.346(2) ?
N2 H2 . 0.88(2) ?
N3 C8 . 1.336(2) ?
N3 C9 . 1.432(2) ?
N3 H3 . 0.90(2) ?
C1 C2 . 1.371(3) ?
C1 C6 . 1.386(3) ?
C1 H1 . 0.9300 ?
C2 C3 . 1.382(3) ?
C2 H2A . 0.9300 ?
C3 C4 . 1.374(3) ?
C3 H3A . 0.9300 ?
C4 C5 . 1.376(3) ?
C4 H4 . 0.9300 ?
C5 C6 . 1.391(2) ?
C5 H5 . 0.9300 ?
C6 C7 . 1.459(2) ?
C7 H7 . 0.9300 ?
C9 C14 . 1.366(2) ?
C9 C10 . 1.368(3) ?
C10 C11 . 1.378(3) ?
C10 H10 . 0.9300 ?
C11 C12 . 1.368(3) ?
C11 H11 . 0.9300 ?
C12 C13 . 1.370(3) ?
C12 C15 . 1.515(3) ?
C13 C14 . 1.381(3) ?
C13 H13 . 0.9300 ?
C14 H14 . 0.9300 ?
C15 H15B . 0.9600 ?
C15 H15C . 0.9600 ?
C15 H15A . 0.9600 ?

loop_
_geom_hbond_atom_site_label_D
_geom_hbond_atom_site_label_H
_geom_hbond_atom_site_label_A
_geom_hbond_site_symmetry_A
_geom_hbond_distance_DH
_geom_hbond_distance_HA
_geom_hbond_distance_DA
_geom_hbond_angle_DHA
N2 H2 S1 3 0.88(2) 2.48(2) 3.3522(15) 170.3(17)

loop_
_geom_torsion_atom_site_label_1
_geom_torsion_atom_site_label_2
_geom_torsion_atom_site_label_3
_geom_torsion_atom_site_label_4
_geom_torsion_site_symmetry_1
_geom_torsion_site_symmetry_2
_geom_torsion_site_symmetry_3
_geom_torsion_site_symmetry_4
_geom_torsion
_geom_torsion_publ_flag
C7 N1 N2 C8 . . . . 179.41(15) ?
C6 C1 C2 C3 . . . . 0.4(3) ?
C1 C2 C3 C4 . . . . -0.9(4) ?
C2 C3 C4 C5 . . . . 0.6(3) ?
C3 C4 C5 C6 . . . . 0.2(3) ?
C2 C1 C6 C5 . . . . 0.4(3) ?
C2 C1 C6 C7 . . . . 178.92(18) ?
C4 C5 C6 C1 . . . . -0.7(3) ?
C4 C5 C6 C7 . . . . -179.28(17) ?
N2 N1 C7 C6 . . . . -178.88(14) ?
C1 C6 C7 N1 . . . . 4.7(3) ?
C5 C6 C7 N1 . . . . -176.80(16) ?
C9 N3 C8 N2 . . . . 179.12(14) ?
C9 N3 C8 S1 . . . . -1.2(2) ?
N1 N2 C8 N3 . . . . 0.1(2) ?
N1 N2 C8 S1 . . . . -179.63(11) ?
C8 N3 C9 C14 . . . . 113.67(19) ?
C8 N3 C9 C10 . . . . -67.3(2) ?
C14 C9 C10 C11 . . . . -2.5(3) ?
N3 C9 C10 C11 . . . . 178.4(2) ?
C9 C10 C11 C12 . . . . 0.7(4) ?
C10 C11 C12 C13 . . . . 2.0(4) ?
C10 C11 C12 C15 . . . . -178.9(2) ?
C11 C12 C13 C14 . . . . -3.0(3) ?
C15 C12 C13 C14 . . . . 177.9(2) ?
C10 C9 C14 C13 . . . . 1.6(3) ?
N3 C9 C14 C13 . . . . -179.34(18) ?
C12 C13 C14 C9 . . . . 1.2(3) ?

loop_
_cod_related_entry_id
_cod_related_entry_database
_cod_related_entry_code
1 ChemSpider 5261358
